data_4308551
loop_
_publ_author_name
'Jean-Claude Berthet'
'Pierre Thu\'ery'
'Michel Ephritikhine'

_publ_contact_author_address
;
      CEA/Saclay, SCM (CNRS URA 331)
      B\^at. 125
      91191 Gif-sur-Yvette
      France
;
_publ_contact_author_email ephri@drecam.cea.fr
_publ_contact_author_fax '33 (1) 69 08 66 40'
_publ_contact_author_name 'M. Ephritikhine'
_publ_contact_author_phone '33 (1) 69 08 64 36'
_publ_section_title
;
New Efficient Synthesis of [UI4(MeCN)4]. X-ray Crystal Structures of
[UI2(MeCN)7][UI6], [UI4(py)3], and [U(dmf)9]I4
;
_journal_name_full 'Inorganic Chemistry'
_journal_page_first 1142
_journal_page_last 1146
_journal_paper_doi 10.1021/ic048603p
_journal_volume 44
_journal_year 2005
_chemical_formula_sum 'C15 H15 I4 N3 U'
_chemical_formula_weight 982.93
_space_group_IT_number 14
_symmetry_cell_setting monoclinic
_symmetry_space_group_name_Hall '-P 2ybc'
_symmetry_space_group_name_H-M 'P 1 21/c 1'
_atom_sites_solution_hydrogens geom
_atom_sites_solution_primary patter
_atom_sites_solution_secondary difmap
_audit_creation_method SHELXL-97
_cell_angle_alpha 90.00
_cell_angle_beta 107.094(2)
_cell_angle_gamma 90.00
_cell_formula_units_Z 4
_cell_length_a 11.3294(3)
_cell_length_b 13.1236(5)
_cell_length_c 15.4734(6)
_cell_measurement_reflns_used 14135
_cell_measurement_temperature 100(2)
_cell_measurement_theta_max 25.68
_cell_measurement_theta_min 3.06
_cell_volume 2198.99(14)
_computing_cell_refinement 'DENZO-SMN (Otwinowski & Minor, 1997)'
_computing_data_collection 'Kappa-CCD software (Nonius B.V., 1998)'
_computing_data_reduction 'DENZO-SMN (Otwinowski & Minor, 1997)'
_computing_molecular_graphics 'SHELXTL (Sheldrick, 1999)'
_computing_publication_material 'SHELXTL (Sheldrick, 1999)'
_computing_structure_refinement 'SHELXL-97 (Sheldrick, 1997)'
_computing_structure_solution 'SHELXS-97 (Sheldrick, 1997)'
_diffrn_ambient_temperature 100(2)
_diffrn_measured_fraction_theta_full 0.896
_diffrn_measured_fraction_theta_max 0.896
_diffrn_measurement_device_type 'Nonius Kappa-CCD'
_diffrn_measurement_method '\f scans'
_diffrn_radiation_monochromator graphite
_diffrn_radiation_source 'fine-focus sealed tube'
_diffrn_radiation_type MoK\a
_diffrn_radiation_wavelength 0.71073
_diffrn_reflns_av_R_equivalents 0.0463
_diffrn_reflns_av_sigmaI/netI 0.0433
_diffrn_reflns_limit_h_max 12
_diffrn_reflns_limit_h_min -11
_diffrn_reflns_limit_k_max 15
_diffrn_reflns_limit_k_min -15
_diffrn_reflns_limit_l_max 18
_diffrn_reflns_limit_l_min -18
_diffrn_reflns_number 14135
_diffrn_reflns_theta_full 25.68
_diffrn_reflns_theta_max 25.68
_diffrn_reflns_theta_min 3.06
_diffrn_standards_decay_% 0
_diffrn_standards_interval_time 0
_exptl_absorpt_coefficient_mu 12.999
_exptl_absorpt_correction_T_max 0.349
_exptl_absorpt_correction_T_min 0.168
_exptl_absorpt_correction_type refdelf
_exptl_absorpt_process_details 'program DELABS from PLATON (Spek, 2000)'
_exptl_crystal_colour 'translucent dark red'
_exptl_crystal_density_diffrn 2.969
_exptl_crystal_density_meas ?
_exptl_crystal_description irregular
_exptl_crystal_F_000 1720
_exptl_crystal_size_max 0.14
_exptl_crystal_size_mid 0.12
_exptl_crystal_size_min 0.08
_refine_diff_density_max 0.784
_refine_diff_density_min -0.921
_refine_diff_density_rms 0.131
_refine_ls_extinction_method none
_refine_ls_goodness_of_fit_ref 1.107
_refine_ls_hydrogen_treatment constr
_refine_ls_matrix_type full
_refine_ls_number_parameters 208
_refine_ls_number_reflns 3741
_refine_ls_number_restraints 0
_refine_ls_restrained_S_all 1.107
_refine_ls_R_factor_all 0.0277
_refine_ls_R_factor_gt 0.0255
_refine_ls_shift/su_max 0.001
_refine_ls_shift/su_mean 0.000
_refine_ls_structure_factor_coef Fsqd
_refine_ls_weighting_details 'calc w=1/[\s^2^(Fo^2^)+6.7946P] where P=(Fo^2^+2Fc^2^)/3'
_refine_ls_weighting_scheme calc
_refine_ls_wR_factor_gt 0.0594
_refine_ls_wR_factor_ref 0.0603
_reflns_number_gt 3558
_reflns_number_total 3741
_reflns_threshold_expression >2sigma(I)
_cod_data_source_file ic048603psi20041007_101646_3.cif
_cod_data_source_block 3
_cod_original_sg_symbol_H-M 'P 21/c'
_cod_database_code 4308551

loop_
_symmetry_equiv_pos_as_xyz
'x, y, z'
'-x, y+1/2, -z+1/2'
'-x, -y, -z'
'x, -y-1/2, z-1/2'

loop_
_atom_site_label
_atom_site_type_symbol
_atom_site_fract_x
_atom_site_fract_y
_atom_site_fract_z
_atom_site_U_iso_or_equiv
_atom_site_adp_type
_atom_site_occupancy
_atom_site_symmetry_multiplicity
_atom_site_calc_flag
_atom_site_refinement_flags
_atom_site_disorder_assembly
_atom_site_disorder_group
U U 0.741839(18) 0.122340(15) 0.802055(13) 0.02101(8) Uani 1 1 d . . .
I1 I 0.74853(4) -0.08953(3) 0.87364(2) 0.02736(10) Uani 1 1 d . . .
I2 I 0.88800(3) 0.19397(3) 0.99017(2) 0.02652(10) Uani 1 1 d . . .
I3 I 0.48945(3) 0.07745(3) 0.67459(2) 0.02946(10) Uani 1 1 d . . .
I4 I 0.73667(4) 0.33097(3) 0.72906(3) 0.03260(11) Uani 1 1 d . . .
N1 N 0.9716(5) 0.1274(4) 0.8024(3) 0.0244(10) Uani 1 1 d . . .
N2 N 0.7870(5) 0.0320(4) 0.6631(3) 0.0258(10) Uani 1 1 d . . .
N3 N 0.5828(5) 0.1852(4) 0.8805(3) 0.0270(10) Uani 1 1 d . . .
C1 C 1.0104(6) 0.1755(5) 0.7378(4) 0.0281(13) Uani 1 1 d . . .
H1A H 0.9536 0.2149 0.6953 0.034 Uiso 1 1 calc R . .
C2 C 1.1278(6) 0.1691(5) 0.7317(4) 0.0323(14) Uani 1 1 d . . .
H2A H 1.1498 0.2032 0.6861 0.039 Uiso 1 1 calc R . .
C3 C 1.2144(6) 0.1108(5) 0.7949(4) 0.0343(14) Uani 1 1 d . . .
H3A H 1.2954 0.1055 0.7930 0.041 Uiso 1 1 calc R . .
C4 C 1.1759(6) 0.0615(5) 0.8603(4) 0.0335(14) Uani 1 1 d . . .
H4A H 1.2316 0.0217 0.9032 0.040 Uiso 1 1 calc R . .
C5 C 1.0555(5) 0.0702(4) 0.8629(4) 0.0247(12) Uani 1 1 d . . .
H5A H 1.0316 0.0357 0.9075 0.030 Uiso 1 1 calc R . .
C6 C 0.7454(6) 0.0731(5) 0.5807(4) 0.0306(13) Uani 1 1 d . . .
H6A H 0.6932 0.1293 0.5727 0.037 Uiso 1 1 calc R . .
C7 C 0.7767(6) 0.0356(5) 0.5062(4) 0.0312(13) Uani 1 1 d . . .
H7A H 0.7468 0.0667 0.4500 0.037 Uiso 1 1 calc R . .
C8 C 0.8532(6) -0.0489(5) 0.5172(4) 0.0367(15) Uani 1 1 d . . .
H8A H 0.8749 -0.0759 0.4685 0.044 Uiso 1 1 calc R . .
C9 C 0.8958(6) -0.0915(5) 0.6012(4) 0.0349(14) Uani 1 1 d . . .
H9A H 0.9473 -0.1482 0.6101 0.042 Uiso 1 1 calc R . .
C10 C 0.8630(6) -0.0507(5) 0.6727(4) 0.0292(13) Uani 1 1 d . . .
H10A H 0.8935 -0.0804 0.7295 0.035 Uiso 1 1 calc R . .
C11 C 0.5136(6) 0.2697(5) 0.8575(4) 0.0318(13) Uani 1 1 d . . .
H11A H 0.5225 0.3084 0.8095 0.038 Uiso 1 1 calc R . .
C12 C 0.4311(6) 0.3019(5) 0.9005(5) 0.0350(14) Uani 1 1 d . . .
H12A H 0.3852 0.3609 0.8819 0.042 Uiso 1 1 calc R . .
C13 C 0.4166(6) 0.2457(5) 0.9721(4) 0.0329(14) Uani 1 1 d . . .
H13A H 0.3608 0.2658 1.0025 0.039 Uiso 1 1 calc R . .
C14 C 0.4872(6) 0.1583(5) 0.9975(4) 0.0311(13) Uani 1 1 d . . .
H14A H 0.4794 0.1188 1.0454 0.037 Uiso 1 1 calc R . .
C15 C 0.5689(6) 0.1308(5) 0.9513(4) 0.0303(13) Uani 1 1 d . . .
H15A H 0.6165 0.0725 0.9692 0.036 Uiso 1 1 calc R . .

loop_
_atom_site_aniso_label
_atom_site_aniso_U_11
_atom_site_aniso_U_22
_atom_site_aniso_U_33
_atom_site_aniso_U_23
_atom_site_aniso_U_13
_atom_site_aniso_U_12
U 0.02108(14) 0.02123(12) 0.02131(11) 0.00076(7) 0.00713(8) 0.00038(7)
I1 0.0330(2) 0.0229(2) 0.02931(19) 0.00289(14) 0.01387(15) 0.00204(15)
I2 0.0261(2) 0.0302(2) 0.02298(18) -0.00325(14) 0.00685(13) 0.00065(14)
I3 0.0226(2) 0.0343(2) 0.0302(2) -0.00330(15) 0.00566(14) -0.00138(15)
I4 0.0365(2) 0.0279(2) 0.0345(2) 0.00590(15) 0.01221(16) 0.00189(16)
N1 0.025(3) 0.026(3) 0.023(2) -0.0014(18) 0.0074(18) 0.0011(19)
N2 0.026(3) 0.027(3) 0.025(2) -0.0043(19) 0.0079(18) -0.006(2)
N3 0.030(3) 0.026(3) 0.027(2) -0.0014(19) 0.0108(19) -0.003(2)
C1 0.030(4) 0.032(3) 0.025(3) -0.001(2) 0.011(2) -0.004(2)
C2 0.038(4) 0.030(3) 0.033(3) -0.008(2) 0.017(3) -0.011(3)
C3 0.025(4) 0.040(4) 0.042(4) -0.010(3) 0.016(3) -0.005(3)
C4 0.031(4) 0.037(4) 0.032(3) -0.006(3) 0.008(2) 0.004(3)
C5 0.028(3) 0.027(3) 0.021(3) -0.002(2) 0.009(2) 0.000(2)
C6 0.026(3) 0.030(3) 0.034(3) -0.002(2) 0.007(2) -0.009(2)
C7 0.036(4) 0.036(3) 0.023(3) -0.005(2) 0.010(2) -0.011(3)
C8 0.037(4) 0.044(4) 0.036(3) -0.012(3) 0.020(3) -0.007(3)
C9 0.032(4) 0.036(4) 0.041(4) -0.006(3) 0.017(3) -0.003(3)
C10 0.028(3) 0.029(3) 0.032(3) -0.004(2) 0.010(2) -0.002(2)
C11 0.028(4) 0.030(3) 0.039(3) 0.006(3) 0.013(2) 0.005(2)
C12 0.031(4) 0.028(3) 0.053(4) 0.003(3) 0.022(3) 0.005(3)
C13 0.029(4) 0.033(4) 0.042(3) -0.016(3) 0.018(3) -0.005(3)
C14 0.029(4) 0.036(4) 0.028(3) 0.002(2) 0.008(2) 0.002(3)
C15 0.029(4) 0.030(3) 0.029(3) 0.000(2) 0.004(2) 0.007(2)

loop_
_atom_type_symbol
_atom_type_description
_atom_type_scat_dispersion_real
_atom_type_scat_dispersion_imag
_atom_type_scat_source
C C 0.0033 0.0016 'International Tables Vol C Tables 4.2.6.8 and 6.1.1.4'
H H 0.0000 0.0000 'International Tables Vol C Tables 4.2.6.8 and 6.1.1.4'
N N 0.0061 0.0033 'International Tables Vol C Tables 4.2.6.8 and 6.1.1.4'
I I -0.4742 1.8119 'International Tables Vol C Tables 4.2.6.8 and 6.1.1.4'
U U -9.6767 9.6646 'International Tables Vol C Tables 4.2.6.8 and 6.1.1.4'

loop_
_geom_angle_atom_site_label_1
_geom_angle_atom_site_label_2
_geom_angle_atom_site_label_3
_geom_angle
_geom_angle_site_symmetry_1
_geom_angle_site_symmetry_3
_geom_angle_publ_flag
N3 U N1 145.64(15) . . ?
N3 U N2 148.89(15) . . ?
N1 U N2 65.10(15) . . ?
N3 U I4 86.87(11) . . ?
N1 U I4 83.38(11) . . ?
N2 U I4 95.27(11) . . ?
N3 U I1 93.92(11) . . ?
N1 U I1 96.12(11) . . ?
N2 U I1 83.90(11) . . ?
I4 U I1 179.157(13) . . ?
N3 U I3 73.24(11) . . ?
N1 U I3 139.63(10) . . ?
N2 U I3 75.68(11) . . ?
I4 U I3 91.293(12) . . ?
I1 U I3 88.654(12) . . ?
N3 U I2 73.21(11) . . ?
N1 U I2 74.17(10) . . ?
N2 U I2 137.55(11) . . ?
I4 U I2 91.342(12) . . ?
I1 U I2 89.170(12) . . ?
I3 U I2 146.135(12) . . ?
C5 N1 C1 117.0(5) . . ?
C5 N1 U 119.2(4) . . ?
C1 N1 U 123.3(4) . . ?
C6 N2 C10 117.3(5) . . ?
C6 N2 U 119.9(4) . . ?
C10 N2 U 122.5(4) . . ?
C11 N3 C15 116.8(5) . . ?
C11 N3 U 124.9(4) . . ?
C15 N3 U 118.3(4) . . ?
N1 C1 C2 123.7(6) . . ?
C1 C2 C3 119.0(6) . . ?
C4 C3 C2 117.7(6) . . ?
C3 C4 C5 120.8(6) . . ?
N1 C5 C4 121.8(6) . . ?
N2 C6 C7 122.9(6) . . ?
C8 C7 C6 118.9(6) . . ?
C9 C8 C7 118.5(6) . . ?
C8 C9 C10 120.2(6) . . ?
N2 C10 C9 122.2(6) . . ?
N3 C11 C12 123.8(6) . . ?
C11 C12 C13 119.1(6) . . ?
C12 C13 C14 118.3(6) . . ?
C15 C14 C13 119.4(6) . . ?
N3 C15 C14 122.6(6) . . ?

loop_
_geom_bond_atom_site_label_1
_geom_bond_atom_site_label_2
_geom_bond_distance
_geom_bond_site_symmetry_2
_geom_bond_publ_flag
U N3 2.586(5) . ?
U N1 2.602(5) . ?
U N2 2.634(5) . ?
U I4 2.9558(4) . ?
U I1 2.9857(4) . ?
U I3 3.0163(4) . ?
U I2 3.0438(4) . ?
N1 C5 1.349(8) . ?
N1 C1 1.361(7) . ?
N2 C6 1.337(8) . ?
N2 C10 1.366(8) . ?
N3 C11 1.343(8) . ?
N3 C15 1.355(8) . ?
C1 C2 1.363(9) . ?
C2 C3 1.393(10) . ?
C3 C4 1.375(9) . ?
C4 C5 1.381(9) . ?
C6 C7 1.392(9) . ?
C7 C8 1.386(10) . ?
C8 C9 1.367(10) . ?
C9 C10 1.375(9) . ?
C11 C12 1.365(9) . ?
C12 C13 1.380(9) . ?
C13 C14 1.387(9) . ?
C14 C15 1.374(9) . ?
